data_4310840
loop_
_publ_author_name
'Wen Dong'
'Li-Na Zhu'
'Hai-Bin Song'
'Dai-Zheng Liao'
'Zong-Hui Jiang'
'Shi-Ping Yan'
'Peng Cheng'
'Song Gao'

_publ_section_title
;
 A Prussian-Blue Type Ferrimagnet Na[MnCr(CN)6]: Single Crystal Structure
 and Magnetic Properties
;
_journal_name_full 'Inorganic Chemistry'
_journal_page_first 2465
_journal_page_last 2467
_journal_paper_doi 10.1021/ic0352710
_journal_volume 43
_journal_year 2004
_chemical_formula_sum 'C6 Cr Mn N6 Na'
_chemical_formula_weight 286.05
_chemical_name_systematic
; 
 ? 
;
_space_group_IT_number 225
_symmetry_cell_setting cubic
_symmetry_space_group_name_Hall '-F 4 2 3'
_symmetry_space_group_name_H-M 'F m -3 m'
_atom_sites_solution_hydrogens geom
_atom_sites_solution_primary direct
_atom_sites_solution_secondary difmap
_audit_creation_method SHELXL-97
_cell_angle_alpha 90.00
_cell_angle_beta 90.00
_cell_angle_gamma 90.00
_cell_formula_units_Z 4
_cell_length_a 10.8159(12)
_cell_length_b 10.8159(12)
_cell_length_c 10.8159(12)
_cell_measurement_reflns_used 847
_cell_measurement_temperature 293(2)
_cell_measurement_theta_max 25.52
_cell_measurement_theta_min 3.26
_cell_volume 1265.3(2)
_computing_cell_refinement 'Bruker SMART'
_computing_data_collection 'Bruker SMART'
_computing_data_reduction 'Bruker SAINT'
_computing_molecular_graphics 'Bruker SHELXTL'
_computing_publication_material 'Bruker SHELXTL'
_computing_structure_refinement 'SHELXL-97 (Sheldrick, 1997)'
_computing_structure_solution 'SHELXS-97 (Sheldrick, 1990)'
_diffrn_ambient_temperature 293(2)
_diffrn_measured_fraction_theta_full 0.916
_diffrn_measured_fraction_theta_max 0.916
_diffrn_measurement_device_type 'CCD area detector'
_diffrn_measurement_method 'phi and omega scans'
_diffrn_radiation_monochromator graphite
_diffrn_radiation_source 'fine-focus sealed tube'
_diffrn_radiation_type MoK\a
_diffrn_radiation_wavelength 0.71073
_diffrn_reflns_av_R_equivalents 0.0272
_diffrn_reflns_av_sigmaI/netI 0.0094
_diffrn_reflns_limit_h_max 11
_diffrn_reflns_limit_h_min -13
_diffrn_reflns_limit_k_max 13
_diffrn_reflns_limit_k_min -10
_diffrn_reflns_limit_l_max 13
_diffrn_reflns_limit_l_min -12
_diffrn_reflns_number 1691
_diffrn_reflns_theta_full 26.16
_diffrn_reflns_theta_max 26.16
_diffrn_reflns_theta_min 3.77
_exptl_absorpt_coefficient_mu 1.866
_exptl_absorpt_correction_T_max 1.000000
_exptl_absorpt_correction_T_min 0.837688
_exptl_absorpt_correction_type multi-scan
_exptl_absorpt_process_details SADABS
_exptl_crystal_density_diffrn 1.502
_exptl_crystal_density_meas 0
_exptl_crystal_density_method 'not measured'
_exptl_crystal_F_000 552
_exptl_crystal_size_max 0.24
_exptl_crystal_size_mid 0.22
_exptl_crystal_size_min 0.20
_refine_diff_density_max 0.467
_refine_diff_density_min -0.351
_refine_diff_density_rms 0.121
_refine_ls_extinction_coef 0.0037(17)
_refine_ls_extinction_expression Fc^*^=kFc[1+0.001xFc^2^\l^3^/sin(2\q)]^-1/4^
_refine_ls_extinction_method SHELXL
_refine_ls_goodness_of_fit_ref 1.360
_refine_ls_hydrogen_treatment mixed
_refine_ls_matrix_type full
_refine_ls_number_parameters 11
_refine_ls_number_reflns 87
_refine_ls_number_restraints 1
_refine_ls_restrained_S_all 1.363
_refine_ls_R_factor_all 0.0584
_refine_ls_R_factor_gt 0.0520
_refine_ls_shift/su_max 0.000
_refine_ls_shift/su_mean 0.000
_refine_ls_structure_factor_coef Fsqd
_refine_ls_weighting_details 'calc w=1/[\s^2^(Fo^2^)+(0.0618P)^2^+10.4113P] where P=(Fo^2^+2Fc^2^)/3'
_refine_ls_weighting_scheme calc
_refine_ls_wR_factor_gt 0.1320
_refine_ls_wR_factor_ref 0.1379
_reflns_number_gt 71
_reflns_number_total 87
_reflns_threshold_expression >2sigma(I)
_cod_data_source_file ic0352710si20031105_062237.cif
_cod_data_source_block 021030e
_cod_depositor_comments
;
The following automatic conversions were performed:
'_symmetry_cell_setting' value 'Cubic' changed to 'cubic' according to
'/home/saulius/struct/CIF-dictionaries/cif_core.dic' dictionary named
'cif_core.dic' version 2.4.1 from
2010-06-29.

'_exptl_absorpt_correction_type' value 'MULTI-SCAN' changed
to 'multi-scan' according to
'/home/saulius/struct/CIF-dictionaries/cif_core.dic' dictionary named
'cif_core.dic' version 2.4.1 from 2010-06-29.

Automatic conversion script
Id: cif_fix_enum 1527 2010-12-29 10:47:43Z saulius 
;
_cod_database_code 4310840

loop_
_symmetry_equiv_pos_as_xyz
'x, y, z'
'-x, -y, z'
'-x, y, -z'
'x, -y, -z'
'z, x, y'
'z, -x, -y'
'-z, -x, y'
'-z, x, -y'
'y, z, x'
'-y, z, -x'
'y, -z, -x'
'-y, -z, x'
'y, x, -z'
'-y, -x, -z'
'y, -x, z'
'-y, x, z'
'x, z, -y'
'-x, z, y'
'-x, -z, -y'
'x, -z, y'
'z, y, -x'
'z, -y, x'
'-z, y, x'
'-z, -y, -x'
'x, y+1/2, z+1/2'
'-x, -y+1/2, z+1/2'
'-x, y+1/2, -z+1/2'
'x, -y+1/2, -z+1/2'
'z, x+1/2, y+1/2'
'z, -x+1/2, -y+1/2'
'-z, -x+1/2, y+1/2'
'-z, x+1/2, -y+1/2'
'y, z+1/2, x+1/2'
'-y, z+1/2, -x+1/2'
'y, -z+1/2, -x+1/2'
'-y, -z+1/2, x+1/2'
'y, x+1/2, -z+1/2'
'-y, -x+1/2, -z+1/2'
'y, -x+1/2, z+1/2'
'-y, x+1/2, z+1/2'
'x, z+1/2, -y+1/2'
'-x, z+1/2, y+1/2'
'-x, -z+1/2, -y+1/2'
'x, -z+1/2, y+1/2'
'z, y+1/2, -x+1/2'
'z, -y+1/2, x+1/2'
'-z, y+1/2, x+1/2'
'-z, -y+1/2, -x+1/2'
'x+1/2, y, z+1/2'
'-x+1/2, -y, z+1/2'
'-x+1/2, y, -z+1/2'
'x+1/2, -y, -z+1/2'
'z+1/2, x, y+1/2'
'z+1/2, -x, -y+1/2'
'-z+1/2, -x, y+1/2'
'-z+1/2, x, -y+1/2'
'y+1/2, z, x+1/2'
'-y+1/2, z, -x+1/2'
'y+1/2, -z, -x+1/2'
'-y+1/2, -z, x+1/2'
'y+1/2, x, -z+1/2'
'-y+1/2, -x, -z+1/2'
'y+1/2, -x, z+1/2'
'-y+1/2, x, z+1/2'
'x+1/2, z, -y+1/2'
'-x+1/2, z, y+1/2'
'-x+1/2, -z, -y+1/2'
'x+1/2, -z, y+1/2'
'z+1/2, y, -x+1/2'
'z+1/2, -y, x+1/2'
'-z+1/2, y, x+1/2'
'-z+1/2, -y, -x+1/2'
'x+1/2, y+1/2, z'
'-x+1/2, -y+1/2, z'
'-x+1/2, y+1/2, -z'
'x+1/2, -y+1/2, -z'
'z+1/2, x+1/2, y'
'z+1/2, -x+1/2, -y'
'-z+1/2, -x+1/2, y'
'-z+1/2, x+1/2, -y'
'y+1/2, z+1/2, x'
'-y+1/2, z+1/2, -x'
'y+1/2, -z+1/2, -x'
'-y+1/2, -z+1/2, x'
'y+1/2, x+1/2, -z'
'-y+1/2, -x+1/2, -z'
'y+1/2, -x+1/2, z'
'-y+1/2, x+1/2, z'
'x+1/2, z+1/2, -y'
'-x+1/2, z+1/2, y'
'-x+1/2, -z+1/2, -y'
'x+1/2, -z+1/2, y'
'z+1/2, y+1/2, -x'
'z+1/2, -y+1/2, x'
'-z+1/2, y+1/2, x'
'-z+1/2, -y+1/2, -x'
'-x, -y, -z'
'x, y, -z'
'x, -y, z'
'-x, y, z'
'-z, -x, -y'
'-z, x, y'
'z, x, -y'
'z, -x, y'
'-y, -z, -x'
'y, -z, x'
'-y, z, x'
'y, z, -x'
'-y, -x, z'
'y, x, z'
'-y, x, -z'
'y, -x, -z'
'-x, -z, y'
'x, -z, -y'
'x, z, y'
'-x, z, -y'
'-z, -y, x'
'-z, y, -x'
'z, -y, -x'
'z, y, x'
'-x, -y+1/2, -z+1/2'
'x, y+1/2, -z+1/2'
'x, -y+1/2, z+1/2'
'-x, y+1/2, z+1/2'
'-z, -x+1/2, -y+1/2'
'-z, x+1/2, y+1/2'
'z, x+1/2, -y+1/2'
'z, -x+1/2, y+1/2'
'-y, -z+1/2, -x+1/2'
'y, -z+1/2, x+1/2'
'-y, z+1/2, x+1/2'
'y, z+1/2, -x+1/2'
'-y, -x+1/2, z+1/2'
'y, x+1/2, z+1/2'
'-y, x+1/2, -z+1/2'
'y, -x+1/2, -z+1/2'
'-x, -z+1/2, y+1/2'
'x, -z+1/2, -y+1/2'
'x, z+1/2, y+1/2'
'-x, z+1/2, -y+1/2'
'-z, -y+1/2, x+1/2'
'-z, y+1/2, -x+1/2'
'z, -y+1/2, -x+1/2'
'z, y+1/2, x+1/2'
'-x+1/2, -y, -z+1/2'
'x+1/2, y, -z+1/2'
'x+1/2, -y, z+1/2'
'-x+1/2, y, z+1/2'
'-z+1/2, -x, -y+1/2'
'-z+1/2, x, y+1/2'
'z+1/2, x, -y+1/2'
'z+1/2, -x, y+1/2'
'-y+1/2, -z, -x+1/2'
'y+1/2, -z, x+1/2'
'-y+1/2, z, x+1/2'
'y+1/2, z, -x+1/2'
'-y+1/2, -x, z+1/2'
'y+1/2, x, z+1/2'
'-y+1/2, x, -z+1/2'
'y+1/2, -x, -z+1/2'
'-x+1/2, -z, y+1/2'
'x+1/2, -z, -y+1/2'
'x+1/2, z, y+1/2'
'-x+1/2, z, -y+1/2'
'-z+1/2, -y, x+1/2'
'-z+1/2, y, -x+1/2'
'z+1/2, -y, -x+1/2'
'z+1/2, y, x+1/2'
'-x+1/2, -y+1/2, -z'
'x+1/2, y+1/2, -z'
'x+1/2, -y+1/2, z'
'-x+1/2, y+1/2, z'
'-z+1/2, -x+1/2, -y'
'-z+1/2, x+1/2, y'
'z+1/2, x+1/2, -y'
'z+1/2, -x+1/2, y'
'-y+1/2, -z+1/2, -x'
'y+1/2, -z+1/2, x'
'-y+1/2, z+1/2, x'
'y+1/2, z+1/2, -x'
'-y+1/2, -x+1/2, z'
'y+1/2, x+1/2, z'
'-y+1/2, x+1/2, -z'
'y+1/2, -x+1/2, -z'
'-x+1/2, -z+1/2, y'
'x+1/2, -z+1/2, -y'
'x+1/2, z+1/2, y'
'-x+1/2, z+1/2, -y'
'-z+1/2, -y+1/2, x'
'-z+1/2, y+1/2, -x'
'z+1/2, -y+1/2, -x'
'z+1/2, y+1/2, x'

loop_
_atom_site_label
_atom_site_type_symbol
_atom_site_fract_x
_atom_site_fract_y
_atom_site_fract_z
_atom_site_U_iso_or_equiv
_atom_site_adp_type
_atom_site_occupancy
_atom_site_symmetry_multiplicity
_atom_site_calc_flag
_atom_site_refinement_flags
_atom_site_disorder_assembly
_atom_site_disorder_group
Mn1 Mn 0.0000 0.5000 0.5000 0.0241(13) Uani 1 48 d S . .
Cr1 Cr 0.5000 0.5000 0.5000 0.0361(15) Uani 1 48 d S . .
C1 C 0.3069(10) 0.5000 0.5000 0.059(3) Uani 1 8 d SD . .
N1 N 0.2040(8) 0.5000 0.5000 0.058(3) Uani 1 8 d SD . .
Na1 Na 0.2500 0.2500 0.2500 0.25(4) Uani 0.50 24 d SP . .

loop_
_atom_site_aniso_label
_atom_site_aniso_U_11
_atom_site_aniso_U_22
_atom_site_aniso_U_33
_atom_site_aniso_U_23
_atom_site_aniso_U_13
_atom_site_aniso_U_12
Mn1 0.0241(13) 0.0241(13) 0.0241(13) 0.000 0.000 0.000
Cr1 0.0361(15) 0.0361(15) 0.0361(15) 0.000 0.000 0.000
C1 0.058(9) 0.059(5) 0.059(5) 0.000 0.000 0.000
N1 0.021(5) 0.076(4) 0.076(4) 0.000 0.000 0.000
Na1 0.25(4) 0.25(4) 0.25(4) 0.000 0.000 0.000

loop_
_atom_type_symbol
_atom_type_description
_atom_type_scat_dispersion_real
_atom_type_scat_dispersion_imag
_atom_type_scat_source
C C 0.0033 0.0016 'International Tables Vol C Tables 4.2.6.8 and 6.1.1.4'
N N 0.0061 0.0033 'International Tables Vol C Tables 4.2.6.8 and 6.1.1.4'
Na Na 0.0362 0.0249 'International Tables Vol C Tables 4.2.6.8 and 6.1.1.4'
Cr Cr 0.3209 0.6236 'International Tables Vol C Tables 4.2.6.8 and 6.1.1.4'
Mn Mn 0.3368 0.7283 'International Tables Vol C Tables 4.2.6.8 and 6.1.1.4'

loop_
_geom_angle_atom_site_label_1
_geom_angle_atom_site_label_2
_geom_angle_atom_site_label_3
_geom_angle
_geom_angle_site_symmetry_1
_geom_angle_site_symmetry_3
_geom_angle_publ_flag
N1 Mn1 N1 90.000(1) . 153_565 ?
N1 Mn1 N1 180.0 . 97_566 ?
N1 Mn1 N1 90.000(2) 153_565 97_566 ?
N1 Mn1 N1 90.000(1) . 77_455 ?
N1 Mn1 N1 90.0 153_565 77_455 ?
N1 Mn1 N1 90.000(1) 97_566 77_455 ?
N1 Mn1 N1 90.000(1) . 173_556 ?
N1 Mn1 N1 90.000(1) 153_565 173_556 ?
N1 Mn1 N1 90.000(2) 97_566 173_556 ?
N1 Mn1 N1 180.000(1) 77_455 173_556 ?
N1 Mn1 N1 90.000(1) . 57_455 ?
N1 Mn1 N1 180.000(1) 153_565 57_455 ?
N1 Mn1 N1 90.000(1) 97_566 57_455 ?
N1 Mn1 N1 90.000(1) 77_455 57_455 ?
N1 Mn1 N1 90.000(1) 173_556 57_455 ?
C1 Cr1 C1 90.000(1) 105_666 101_666 ?
C1 Cr1 C1 90.0 105_666 . ?
C1 Cr1 C1 90.0 101_666 . ?
C1 Cr1 C1 90.0 105_666 5 ?
C1 Cr1 C1 180.000(1) 101_666 5 ?
C1 Cr1 C1 90.000(2) . 5 ?
C1 Cr1 C1 180.000(1) 105_666 9 ?
C1 Cr1 C1 90.0 101_666 9 ?
C1 Cr1 C1 90.000(1) . 9 ?
C1 Cr1 C1 90.000(1) 5 9 ?
C1 Cr1 C1 90.000(2) 105_666 97_666 ?
C1 Cr1 C1 90.000(3) 101_666 97_666 ?
C1 Cr1 C1 180.0 . 97_666 ?
C1 Cr1 C1 90.0 5 97_666 ?
C1 Cr1 C1 90.0 9 97_666 ?
N1 C1 Cr1 180.000(1) . . ?
C1 N1 Mn1 180.000(1) . . ?

loop_
_geom_bond_atom_site_label_1
_geom_bond_atom_site_label_2
_geom_bond_distance
_geom_bond_site_symmetry_2
_geom_bond_publ_flag
Mn1 N1 2.207(9) . ?
Mn1 N1 2.207(9) 153_565 ?
Mn1 N1 2.207(9) 97_566 ?
Mn1 N1 2.207(9) 77_455 ?
Mn1 N1 2.207(9) 173_556 ?
Mn1 N1 2.207(9) 57_455 ?
Cr1 C1 2.088(11) 105_666 ?
Cr1 C1 2.088(11) 101_666 ?
Cr1 C1 2.088(11) . ?
Cr1 C1 2.088(11) 5 ?
Cr1 C1 2.088(11) 9 ?
Cr1 C1 2.088(11) 97_666 ?
C1 N1 1.113(9) . ?

loop_
_geom_torsion_atom_site_label_1
_geom_torsion_atom_site_label_2
_geom_torsion_atom_site_label_3
_geom_torsion_atom_site_label_4
_geom_torsion
_geom_torsion_site_symmetry_1
_geom_torsion_site_symmetry_2
_geom_torsion_site_symmetry_3
_geom_torsion_site_symmetry_4
_geom_torsion_publ_flag
C1 Cr1 C1 N1 0(100) 105_666 . . . ?
C1 Cr1 C1 N1 0(100) 101_666 . . . ?
C1 Cr1 C1 N1 0(100) 5 . . . ?
C1 Cr1 C1 N1 0(100) 9 . . . ?
C1 Cr1 C1 N1 0.0 97_666 . . . ?
Cr1 C1 N1 Mn1 0.0 . . . . ?
N1 Mn1 N1 C1 0(100) 153_565 . . . ?
N1 Mn1 N1 C1 0.0 97_566 . . . ?
N1 Mn1 N1 C1 0(100) 77_455 . . . ?
N1 Mn1 N1 C1 0(100) 173_556 . . . ?
N1 Mn1 N1 C1 0(100) 57_455 . . . ?
